data_4128951
loop_
_publ_author_name
'Yang, Ming'
'Yin, Fangjie'
'Fujino, Haruka'
'Snyder, Scott A.'

_publ_section_title
;
 The Total Synthesis of Chalcitrin.
;
_journal_issue 11
_journal_name_full 'Journal of the American Chemical Society'
_journal_page_first 4515
_journal_page_last 4520
_journal_paper_doi 10.1021/jacs.8b12612
_journal_volume 141
_journal_year 2019
_chemical_formula_moiety 'C12 H15 I O3'
_chemical_formula_sum 'C12 H15 I O3'
_chemical_formula_weight 334.14
_space_group_crystal_system monoclinic
_space_group_IT_number 14
_space_group_name_Hall '-P 2ybc'
_space_group_name_H-M_alt 'P 1 21/c 1'
_atom_sites_solution_hydrogens mixed
_atom_sites_solution_primary dual
_atom_sites_solution_secondary difmap
_audit_creation_date 2017-07-13
_audit_creation_method
;
Olex2 1.2
(compiled 2017.03.28 svn.r3405 for OlexSys, GUI svn.r5337)
;
_cell_angle_alpha 90
_cell_angle_beta 99.955(2)
_cell_angle_gamma 90
_cell_formula_units_Z 4
_cell_length_a 8.4354(5)
_cell_length_b 9.8508(5)
_cell_length_c 14.8019(8)
_cell_measurement_reflns_used 9818
_cell_measurement_temperature 100(2)
_cell_measurement_theta_max 30.48
_cell_measurement_theta_min 2.50
_cell_volume 1211.45(12)
_computing_cell_refinement 'SAINT V.8.35A (Bruker AXS Inc., 2013)'
_computing_data_collection 'APEX3 v.2015.9-0 (Bruker AXS Inc., 2015)'
_computing_data_reduction 'SAINT V.8.35A (Bruker AXS Inc., 2013)'
_computing_molecular_graphics
;
OLEX2: a complete structure solution, refinement and analysis program 
Dolomanov et al., 2009

Mercury: visualization and analysis of crystal structures
Macrae, et al., 2006

O. V. Dolomanov, L. J. Bourhis, R. J. Gildea, J. A. K. Howard and H. Puschmann.
J. Appl. Cryst. (2009). 42, 339-341;

C. F. Macrae, P. R. Edgington, P. McCabe, E. Pidcock, G. P. Shields, R. Taylor,
M. Towler and J. van de Streek, J. Appl. Cryst. (2006). 39, 453-457.
;
_computing_publication_material
;
 APEX3 v.2015.5-2 (Bruker AXS Inc., 2015)
 OLEX2 (Dolomanov et al., 2009)
;
_computing_structure_refinement 'XL-2014/7 (Sheldrick, 2015b)'
_computing_structure_solution 'XT 2014/5 (Sheldrick, 2015a)'
_diffrn_ambient_temperature 100(2)
_diffrn_detector 'Bruker PHOTON 100'
_diffrn_detector_area_resol_mean 10.4167
_diffrn_detector_type CMOS
_diffrn_measured_fraction_theta_full 1.000
_diffrn_measured_fraction_theta_max 0.971
_diffrn_measurement_device 'three-circle diffractometer'
_diffrn_measurement_device_type 'Bruker D8 Venture'
_diffrn_measurement_method '\f and \w scans'
_diffrn_radiation_monochromator mirrors
_diffrn_radiation_probe x-ray
_diffrn_radiation_type MoK\a
_diffrn_radiation_wavelength 0.71073
_diffrn_reflns_av_R_equivalents 0.0303
_diffrn_reflns_av_unetI/netI 0.0225
_diffrn_reflns_Laue_measured_fraction_full 1.000
_diffrn_reflns_Laue_measured_fraction_max 0.971
_diffrn_reflns_limit_h_max 12
_diffrn_reflns_limit_h_min -11
_diffrn_reflns_limit_k_max 14
_diffrn_reflns_limit_k_min -13
_diffrn_reflns_limit_l_max 21
_diffrn_reflns_limit_l_min -19
_diffrn_reflns_number 38143
_diffrn_reflns_point_group_measured_fraction_full 1.000
_diffrn_reflns_point_group_measured_fraction_max 0.971
_diffrn_reflns_theta_full 25.242
_diffrn_reflns_theta_max 30.553
_diffrn_reflns_theta_min 2.451
_diffrn_source 'micro-focus X-ray tube'
_diffrn_source_type 'INCOATEC ImuS'
_exptl_absorpt_coefficient_mu 2.633
_exptl_absorpt_correction_T_max 0.7461
_exptl_absorpt_correction_T_min 0.6742
_exptl_absorpt_correction_type multi-scan
_exptl_absorpt_process_details
;
SADABS-2016/2 (Bruker,2016/2) was used for absorption correction. 
wR2(int) was 0.0736 before and 0.0444 after correction. 
The Ratio of minimum to maximum transmission is 0.9036. 
;
_exptl_crystal_colour colourless
_exptl_crystal_colour_primary colourless
_exptl_crystal_density_diffrn 1.832
_exptl_crystal_description block
_exptl_crystal_F_000 656
_exptl_crystal_size_max 0.21
_exptl_crystal_size_mid 0.18
_exptl_crystal_size_min 0.14
_refine_diff_density_max 0.837
_refine_diff_density_min -0.378
_refine_diff_density_rms 0.108
_refine_ls_extinction_method none
_refine_ls_goodness_of_fit_ref 1.054
_refine_ls_hydrogen_treatment mixed
_refine_ls_matrix_type full
_refine_ls_number_parameters 154
_refine_ls_number_reflns 3603
_refine_ls_number_restraints 2
_refine_ls_restrained_S_all 1.056
_refine_ls_R_factor_all 0.0320
_refine_ls_R_factor_gt 0.0227
_refine_ls_shift/su_max 0.002
_refine_ls_shift/su_mean 0.000
_refine_ls_structure_factor_coef Fsqd
_refine_ls_weighting_details 'w=1/[\s^2^(Fo^2^)+(0.0236P)^2^+0.8412P] where P=(Fo^2^+2Fc^2^)/3'
_refine_ls_weighting_scheme calc
_refine_ls_wR_factor_gt 0.0459
_refine_ls_wR_factor_ref 0.0482
_reflns_Friedel_coverage 0.000
_reflns_number_gt 3098
_reflns_number_total 3603
_reflns_threshold_expression 'I > 2\s(I)'
_cod_data_source_file ja8b12612_si_002.cif
_cod_data_source_block 0420_ming
_cod_database_code 4128951
_shelx_shelxl_version_number 2017/1
_shelx_space_group_comment
;
The symmetry employed for this shelxl refinement is uniquely defined
by the following loop, which should always be used as a source of
symmetry information in preference to the above space-group names.
They are only intended as comments.
;
_shelx_estimated_absorpt_t_max 0.709
_shelx_estimated_absorpt_t_min 0.608
_olex2_refinement_description
;
1. Fixed Uiso
 At 1.2 times of:
  All C(H) groups, All C(H,H) groups
 At 1.5 times of:
  All C(H,H,H) groups
2. Restrained distances
 O2-H2
 0.84 with sigma of 0.02
 O1-H1
 0.84 with sigma of 0.02
3.a Ternary CH refined with riding coordinates:
 C1(H1A), C3(H3), C5(H5), C6(H6)
3.b Secondary CH2 refined with riding coordinates:
 C2(H2A,H2B), C9(H9A,H9B)
3.c Aromatic/amide H refined with riding coordinates:
 C7(H7), C10(H10)
3.d Idealised Me refined as rotating group:
 C12(H12A,H12B,H12C)
;
_olex2_submission_special_instructions 'No special instructions were received'

loop_
_space_group_symop_operation_xyz
'x, y, z'
'-x, y+1/2, -z+1/2'
'-x, -y, -z'
'x, -y-1/2, z-1/2'

loop_
_atom_site_label
_atom_site_type_symbol
_atom_site_fract_x
_atom_site_fract_y
_atom_site_fract_z
_atom_site_U_iso_or_equiv
_atom_site_adp_type
_atom_site_occupancy
_atom_site_site_symmetry_order
_atom_site_calc_flag
_atom_site_refinement_flags_posn
I1 I 0.65775(2) 0.77293(2) 0.34962(2) 0.01394(5) Uani 1 1 d .
O1 O -0.00764(15) 1.04532(13) 0.33344(9) 0.0137(3) Uani 1 1 d D
H1 H -0.057(3) 0.988(2) 0.3025(15) 0.025(7) Uiso 1 1 d D
O2 O -0.00032(15) 0.73924(13) 0.30460(9) 0.0113(3) Uani 1 1 d D
H2 H 0.008(3) 0.681(2) 0.2702(14) 0.020(6) Uiso 1 1 d D
O3 O 0.15536(15) 0.50385(13) 0.36230(8) 0.0146(3) Uani 1 1 d .
C1 C 0.1467(2) 0.98800(18) 0.36961(12) 0.0108(3) Uani 1 1 d .
H1A H 0.215051 1.059089 0.405537 0.013 Uiso 1 1 calc R
C2 C 0.2336(2) 0.93495(18) 0.29207(12) 0.0135(4) Uani 1 1 d .
H2A H 0.159550 0.933720 0.232360 0.016 Uiso 1 1 calc R
H2B H 0.327927 0.992121 0.286550 0.016 Uiso 1 1 calc R
C3 C 0.2860(2) 0.79000(17) 0.32297(12) 0.0100(3) Uani 1 1 d .
H3 H 0.300846 0.730183 0.270488 0.012 Uiso 1 1 calc R
C4 C 0.1452(2) 0.74318(18) 0.37010(12) 0.0091(3) Uani 1 1 d .
C5 C 0.1332(2) 0.86487(18) 0.43239(11) 0.0101(3) Uani 1 1 d .
H5 H 0.027595 0.865226 0.454345 0.012 Uiso 1 1 calc R
C6 C 0.2734(2) 0.85335(18) 0.51347(11) 0.0112(3) Uani 1 1 d .
H6 H 0.277239 0.936951 0.552108 0.013 Uiso 1 1 calc R
C7 C 0.4320(2) 0.83715(18) 0.48014(12) 0.0123(3) Uani 1 1 d .
H7 H 0.529740 0.853021 0.521352 0.015 Uiso 1 1 calc R
C8 C 0.4369(2) 0.80124(18) 0.39449(12) 0.0109(3) Uani 1 1 d .
C9 C 0.2459(2) 0.72932(19) 0.57128(12) 0.0144(4) Uani 1 1 d .
H9A H 0.341903 0.714733 0.619146 0.017 Uiso 1 1 calc R
H9B H 0.152870 0.746518 0.602311 0.017 Uiso 1 1 calc R
C10 C 0.2145(2) 0.60365(19) 0.51309(12) 0.0145(4) Uani 1 1 d .
H10 H 0.223783 0.517064 0.541779 0.017 Uiso 1 1 calc R
C11 C 0.1740(2) 0.61141(18) 0.42200(12) 0.0113(3) Uani 1 1 d .
C12 C 0.1975(3) 0.37411(19) 0.40181(13) 0.0213(4) Uani 1 1 d .
H12A H 0.182668 0.304904 0.353523 0.032 Uiso 1 1 calc GR
H12B H 0.128468 0.353103 0.446848 0.032 Uiso 1 1 calc GR
H12C H 0.310304 0.375092 0.432239 0.032 Uiso 1 1 calc GR

loop_
_atom_site_aniso_label
_atom_site_aniso_U_11
_atom_site_aniso_U_22
_atom_site_aniso_U_33
_atom_site_aniso_U_23
_atom_site_aniso_U_13
_atom_site_aniso_U_12
I1 0.01031(7) 0.01489(7) 0.01747(7) -0.00077(4) 0.00479(4) 0.00037(4)
O1 0.0127(6) 0.0116(6) 0.0159(6) -0.0003(5) -0.0006(5) 0.0027(5)
O2 0.0101(6) 0.0123(6) 0.0105(6) -0.0028(5) -0.0011(5) 0.0011(5)
O3 0.0217(7) 0.0080(6) 0.0128(6) -0.0006(5) -0.0009(5) 0.0014(5)
C1 0.0106(8) 0.0103(8) 0.0110(8) 0.0002(6) 0.0004(6) 0.0008(6)
C2 0.0148(9) 0.0130(9) 0.0136(9) 0.0024(7) 0.0048(7) 0.0009(7)
C3 0.0095(8) 0.0117(9) 0.0093(8) 0.0007(6) 0.0035(6) 0.0003(6)
C4 0.0072(8) 0.0117(8) 0.0082(8) 0.0003(6) 0.0006(6) 0.0004(6)
C5 0.0103(8) 0.0104(8) 0.0098(8) -0.0004(6) 0.0024(6) 0.0004(6)
C6 0.0132(8) 0.0111(8) 0.0090(8) -0.0019(6) 0.0011(6) 0.0002(6)
C7 0.0115(8) 0.0102(9) 0.0146(8) -0.0003(6) 0.0004(6) 0.0000(7)
C8 0.0077(8) 0.0104(8) 0.0153(8) 0.0011(6) 0.0037(6) -0.0001(6)
C9 0.0185(9) 0.0155(9) 0.0095(8) 0.0011(7) 0.0036(7) 0.0013(7)
C10 0.0184(9) 0.0123(9) 0.0130(9) 0.0028(7) 0.0031(7) -0.0010(7)
C11 0.0115(8) 0.0097(8) 0.0127(8) -0.0005(6) 0.0022(6) 0.0001(6)
C12 0.0319(11) 0.0098(9) 0.0199(10) -0.0001(7) -0.0018(8) 0.0027(8)

loop_
_atom_type_symbol
_atom_type_description
_atom_type_scat_dispersion_real
_atom_type_scat_dispersion_imag
_atom_type_scat_source
C C 0.0033 0.0016 'International Tables Vol C Tables 4.2.6.8 and 6.1.1.4'
H H 0.0000 0.0000 'International Tables Vol C Tables 4.2.6.8 and 6.1.1.4'
I I -0.4742 1.8119 'International Tables Vol C Tables 4.2.6.8 and 6.1.1.4'
O O 0.0106 0.0060 'International Tables Vol C Tables 4.2.6.8 and 6.1.1.4'

loop_
_geom_angle_atom_site_label_1
_geom_angle_atom_site_label_2
_geom_angle_atom_site_label_3
_geom_angle
C1 O1 H1 106.7(18)
C4 O2 H2 107.3(18)
C11 O3 C12 115.84(13)
O1 C1 H1A 109.0
O1 C1 C2 111.70(14)
O1 C1 C5 112.18(14)
C2 C1 H1A 109.0
C5 C1 H1A 109.0
C5 C1 C2 105.85(14)
C1 C2 H2A 111.0
C1 C2 H2B 111.0
H2A C2 H2B 109.0
C3 C2 C1 103.89(14)
C3 C2 H2A 111.0
C3 C2 H2B 111.0
C2 C3 H3 112.6
C2 C3 C4 101.93(14)
C4 C3 H3 112.6
C8 C3 C2 107.68(14)
C8 C3 H3 112.6
C8 C3 C4 108.95(14)
O2 C4 C3 109.80(14)
O2 C4 C5 107.01(14)
O2 C4 C11 111.52(14)
C5 C4 C3 100.04(14)
C11 C4 C3 114.72(14)
C11 C4 C5 112.98(14)
C1 C5 H5 110.8
C4 C5 C1 103.54(14)
C4 C5 H5 110.8
C4 C5 C6 106.94(14)
C6 C5 C1 113.68(14)
C6 C5 H5 110.8
C5 C6 H6 109.3
C7 C6 C5 110.95(14)
C7 C6 H6 109.3
C7 C6 C9 109.03(15)
C9 C6 C5 108.96(14)
C9 C6 H6 109.3
C6 C7 H7 119.5
C8 C7 C6 121.09(16)
C8 C7 H7 119.5
C3 C8 I1 116.99(12)
C7 C8 I1 120.93(13)
C7 C8 C3 121.89(16)
C6 C9 H9A 109.3
C6 C9 H9B 109.3
H9A C9 H9B 108.0
C10 C9 C6 111.40(15)
C10 C9 H9A 109.3
C10 C9 H9B 109.3
C9 C10 H10 119.3
C11 C10 C9 121.33(17)
C11 C10 H10 119.3
O3 C11 C4 110.29(14)
C10 C11 O3 125.99(16)
C10 C11 C4 123.71(16)
O3 C12 H12A 109.5
O3 C12 H12B 109.5
O3 C12 H12C 109.5
H12A C12 H12B 109.5
H12A C12 H12C 109.5
H12B C12 H12C 109.5

loop_
_geom_bond_atom_site_label_1
_geom_bond_atom_site_label_2
_geom_bond_distance
I1 C8 2.1019(18)
O1 H1 0.794(16)
O1 C1 1.435(2)
O2 H2 0.779(16)
O2 C4 1.427(2)
O3 C11 1.371(2)
O3 C12 1.425(2)
C1 H1A 1.0000
C1 C2 1.555(2)
C1 C5 1.544(2)
C2 H2A 0.9900
C2 H2B 0.9900
C2 C3 1.541(2)
C3 H3 1.0000
C3 C4 1.548(2)
C3 C8 1.512(2)
C4 C5 1.526(2)
C4 C11 1.506(2)
C5 H5 1.0000
C5 C6 1.536(2)
C6 H6 1.0000
C6 C7 1.512(2)
C6 C9 1.532(2)
C7 H7 0.9500
C7 C8 1.324(3)
C9 H9A 0.9900
C9 H9B 0.9900
C9 C10 1.505(3)
C10 H10 0.9500
C10 C11 1.335(2)
C12 H12A 0.9800
C12 H12B 0.9800
C12 H12C 0.9800

loop_
_geom_hbond_atom_site_label_D
_geom_hbond_atom_site_label_H
_geom_hbond_atom_site_label_A
_geom_hbond_distance_DH
_geom_hbond_distance_HA
_geom_hbond_distance_DA
_geom_hbond_angle_DHA
_geom_hbond_site_symmetry_A
_geom_hbond_publ_flag
O2 H2 O1 0.779(16) 2.034(16) 2.8065(18) 171(2) 2_545 yes
